data_4078946
loop_
_publ_author_name
'Labouille, St\'ephanie'
'Nief, Fran\,cois'
'Le Goff, Xavier-Fr\'ed\'eric'
'Maron, Laurent'
'Kindra, Douglas R.'
'Houghton, Heidi L.'
'Ziller, Joseph W.'
'Evans, William J.'

_publ_section_title
;
 Ligand Influence on the Redox Chemistry of Organosamarium Complexes:
 Experimental and Theoretical Studies of the Reactions of
 (C5Me5)2Sm(THF)2and (C4Me4P)2Sm with Pyridine and Acridine
;
_journal_issue 14
_journal_name_full Organometallics
_journal_page_first 5196
_journal_paper_doi 10.1021/om300573z
_journal_volume 31
_journal_year 2012
_chemical_formula_moiety 'C58 H66 N2 P4 Sm2'
_chemical_formula_sum 'C58 H66 N2 P4 Sm2'
_chemical_formula_weight 1215.71
_chemical_name_systematic
; 
 ? 
;
_space_group_IT_number 15
_symmetry_cell_setting monoclinic
_symmetry_space_group_name_Hall '-C 2yc'
_symmetry_space_group_name_H-M 'C 1 2/c 1'
_atom_sites_solution_hydrogens geom
_atom_sites_solution_primary direct
_atom_sites_solution_secondary difmap
_audit_creation_method SHELXL-97
_cell_angle_alpha 90.00
_cell_angle_beta 105.501(1)
_cell_angle_gamma 90.00
_cell_formula_units_Z 8
_cell_length_a 27.985(1)
_cell_length_b 16.497(1)
_cell_length_c 23.894(1)
_cell_measurement_reflns_used 12403
_cell_measurement_temperature 150.0(1)
_cell_measurement_theta_max 27.485
_cell_measurement_theta_min 0.998
_cell_volume 10629.9(9)
_computing_cell_refinement 'DENZO (Otwinowski & Minor, 1997) & COLLECT'
_computing_data_collection 'COLLECT (Hooft, R.W.W., 1998)'
_computing_data_reduction 'DENZO & COLLECT'
_computing_molecular_graphics 'PLATON (Spek, 2009)'
_computing_publication_material 'PLATON (Spek, 2009)'
_computing_structure_refinement 'SHELXL-97 (Sheldrick, 1997)'
_computing_structure_solution 'SIR97 (Altomare et al., 1999)'
_diffrn_ambient_temperature 150.0(1)
_diffrn_measured_fraction_theta_full 0.991
_diffrn_measured_fraction_theta_max 0.991
_diffrn_measurement_device_type KappaCCD
_diffrn_measurement_method 'phi and omega scans'
_diffrn_radiation_monochromator graphite
_diffrn_radiation_source 'fine-focus sealed tube'
_diffrn_radiation_type MoK\a
_diffrn_radiation_wavelength 0.71069
_diffrn_reflns_av_R_equivalents 0.0867
_diffrn_reflns_av_sigmaI/netI 0.0549
_diffrn_reflns_limit_h_max 33
_diffrn_reflns_limit_h_min -33
_diffrn_reflns_limit_k_max 19
_diffrn_reflns_limit_k_min -19
_diffrn_reflns_limit_l_max 28
_diffrn_reflns_limit_l_min -28
_diffrn_reflns_number 47236
_diffrn_reflns_theta_full 25.02
_diffrn_reflns_theta_max 25.02
_diffrn_reflns_theta_min 2.84
_exptl_absorpt_coefficient_mu 2.347
_exptl_absorpt_correction_T_max 0.9120
_exptl_absorpt_correction_T_min 0.6511
_exptl_absorpt_correction_type multi-scan
_exptl_absorpt_process_details 'DENZO/SCALEPACK (Otwinowski & Minor, 1996)'
_exptl_crystal_colour Brown
_exptl_crystal_density_diffrn 1.519
_exptl_crystal_density_method 'not measured'
_exptl_crystal_description Needle
_exptl_crystal_F_000 4896
_exptl_crystal_size_max 0.20
_exptl_crystal_size_mid 0.06
_exptl_crystal_size_min 0.04
_refine_diff_density_max 1.865
_refine_diff_density_min -1.909
_refine_diff_density_rms 0.239
_refine_ls_extinction_method none
_refine_ls_goodness_of_fit_ref 1.075
_refine_ls_hydrogen_treatment constr
_refine_ls_matrix_type full
_refine_ls_number_parameters 613
_refine_ls_number_reflns 9323
_refine_ls_number_restraints 0
_refine_ls_restrained_S_all 1.075
_refine_ls_R_factor_all 0.1037
_refine_ls_R_factor_gt 0.0874
_refine_ls_shift/su_max 0.001
_refine_ls_shift/su_mean 0.000
_refine_ls_structure_factor_coef Fsqd
_refine_ls_weighting_details 'calc w=1/[\s^2^(Fo^2^)+(0.0000P)^2^+1471.9314P] where P=(Fo^2^+2Fc^2^)/3'
_refine_ls_weighting_scheme calc
_refine_ls_wR_factor_gt 0.2383
_refine_ls_wR_factor_ref 0.2494
_reflns_number_gt 7854
_reflns_number_total 9323
_reflns_threshold_expression >2sigma(I)
_cod_data_source_file om300573z_si_001.cif
_cod_data_source_block sl7
_cod_depositor_comments
;
The following automatic conversions were performed:

'_symmetry_cell_setting' value 'Monoclinic' changed to 'monoclinic'
according to /home/saulius/struct/CIF-dictionaries/cif_core.dic
dictionary named 'cif_core.dic' version 2.4.2 from 2011-04-26.

Automatic conversion script
Id: cif_fix_values 1891 2012-01-12 08:04:46Z andrius 
;
_cod_original_sg_symbol_H-M 'C2/c     '
_cod_database_code 4078946

loop_
_symmetry_equiv_pos_as_xyz
'x, y, z'
'-x, y, -z+1/2'
'x+1/2, y+1/2, z'
'-x+1/2, y+1/2, -z+1/2'
'-x, -y, -z'
'x, -y, z-1/2'
'-x+1/2, -y+1/2, -z'
'x+1/2, -y+1/2, z-1/2'

loop_
_atom_site_label
_atom_site_type_symbol
_atom_site_fract_x
_atom_site_fract_y
_atom_site_fract_z
_atom_site_U_iso_or_equiv
_atom_site_adp_type
_atom_site_occupancy
_atom_site_symmetry_multiplicity
_atom_site_calc_flag
_atom_site_refinement_flags
Sm1 Sm 0.45052(3) 0.30662(5) 0.55884(4) 0.0218(2) Uani 1 1 d .
Sm2 Sm 0.29299(3) 0.26728(5) 0.18947(4) 0.0221(2) Uani 1 1 d .
P1 P 0.45466(19) 0.4830(3) 0.5581(2) 0.0343(11) Uani 1 1 d .
P2 P 0.51542(18) 0.2480(3) 0.6692(2) 0.0344(12) Uani 1 1 d .
P3 P 0.29399(17) 0.4415(3) 0.1779(2) 0.0274(10) Uani 1 1 d .
P4 P 0.22489(18) 0.1971(3) 0.0867(2) 0.0331(11) Uani 1 1 d .
N1 N 0.4012(5) 0.2431(8) 0.4777(6) 0.026(3) Uani 1 1 d .
N2 N 0.3403(5) 0.2147(9) 0.2758(7) 0.032(4) Uani 1 1 d .
C1 C 0.3820(6) 0.1746(10) 0.4959(6) 0.025(4) Uani 1 1 d .
C2 C 0.3643(6) 0.1800(13) 0.5476(8) 0.033(4) Uani 1 1 d .
H2 H 0.3630 0.2316 0.5649 0.040 Uiso 1 1 calc R
C3 C 0.3495(7) 0.1136(12) 0.5721(8) 0.033(4) Uani 1 1 d .
H3 H 0.3388 0.1201 0.6064 0.040 Uiso 1 1 calc R
C4 C 0.3493(7) 0.0344(12) 0.5481(8) 0.037(4) Uani 1 1 d .
H4 H 0.3390 -0.0121 0.5653 0.044 Uiso 1 1 calc R
C5 C 0.3654(6) 0.0302(11) 0.4972(8) 0.029(4) Uani 1 1 d .
H5 H 0.3651 -0.0211 0.4791 0.035 Uiso 1 1 calc R
C6 C 0.3818(6) 0.0966(10) 0.4721(7) 0.022(3) Uani 1 1 d .
C7 C 0.3925(6) 0.0915(10) 0.4131(7) 0.021(3) Uani 1 1 d .
H7 H 0.4109 0.0397 0.4126 0.025 Uiso 1 1 calc R
C8 C 0.4264(6) 0.1589(10) 0.4060(7) 0.022(4) Uani 1 1 d .
C9 C 0.4582(6) 0.1510(13) 0.3696(7) 0.032(4) Uani 1 1 d .
H9 H 0.4597 0.1006 0.3510 0.039 Uiso 1 1 calc R
C10 C 0.4869(7) 0.2143(12) 0.3604(9) 0.037(5) Uani 1 1 d .
H10 H 0.5078 0.2079 0.3352 0.045 Uiso 1 1 calc R
C11 C 0.4853(7) 0.2875(13) 0.3883(8) 0.037(5) Uani 1 1 d .
H11 H 0.5053 0.3312 0.3818 0.044 Uiso 1 1 calc R
C12 C 0.4553(6) 0.2986(12) 0.4252(8) 0.032(4) Uani 1 1 d .
H12 H 0.4544 0.3492 0.4439 0.039 Uiso 1 1 calc R
C13 C 0.4258(6) 0.2321(10) 0.4345(8) 0.026(4) Uani 1 1 d .
C14 C 0.3151(6) 0.2222(9) 0.3192(7) 0.023(4) Uani 1 1 d .
C15 C 0.2891(7) 0.2957(11) 0.3186(8) 0.033(4) Uani 1 1 d .
H15 H 0.2920 0.3377 0.2925 0.039 Uiso 1 1 calc R
C16 C 0.2591(7) 0.3068(12) 0.3564(9) 0.038(5) Uani 1 1 d .
H16 H 0.2412 0.3559 0.3559 0.046 Uiso 1 1 calc R
C17 C 0.2559(7) 0.2456(11) 0.3942(8) 0.031(4) Uani 1 1 d .
H17 H 0.2355 0.2521 0.4199 0.037 Uiso 1 1 calc R
C18 C 0.2821(6) 0.1746(11) 0.3950(7) 0.027(4) Uani 1 1 d .
H18 H 0.2793 0.1327 0.4212 0.032 Uiso 1 1 calc R
C19 C 0.3125(6) 0.1634(12) 0.3584(8) 0.029(4) Uani 1 1 d .
C20 C 0.3433(6) 0.0865(10) 0.3615(7) 0.022(3) Uani 1 1 d .
H20 H 0.3232 0.0396 0.3689 0.027 Uiso 1 1 calc R
C21 C 0.3565(6) 0.0719(10) 0.3050(7) 0.024(4) Uani 1 1 d .
C22 C 0.3733(8) -0.0016(11) 0.2926(9) 0.037(5) Uani 1 1 d .
H22 H 0.3740 -0.0453 0.3187 0.045 Uiso 1 1 calc R
C23 C 0.3897(9) -0.0156(13) 0.2422(9) 0.046(5) Uani 1 1 d .
H23 H 0.3983 -0.0684 0.2325 0.055 Uiso 1 1 calc R
C24 C 0.3927(8) 0.0484(13) 0.2087(9) 0.045(5) Uani 1 1 d .
H24 H 0.4060 0.0414 0.1763 0.054 Uiso 1 1 calc R
C25 C 0.3766(7) 0.1255(13) 0.2205(8) 0.036(5) Uani 1 1 d .
H25 H 0.3784 0.1693 0.1953 0.044 Uiso 1 1 calc R
C26 C 0.3581(6) 0.1395(11) 0.2681(8) 0.028(4) Uani 1 1 d .
C27 C 0.4388(7) 0.4446(12) 0.6185(7) 0.034(4) Uani 1 1 d .
C28 C 0.3912(7) 0.4076(11) 0.6058(8) 0.030(4) Uani 1 1 d .
C29 C 0.3684(6) 0.4104(9) 0.5425(7) 0.021(3) Uani 1 1 d .
C30 C 0.3980(7) 0.4490(10) 0.5129(8) 0.029(4) Uani 1 1 d .
C31 C 0.4676(8) 0.4581(15) 0.6834(9) 0.050(6) Uani 1 1 d .
H31A H 0.4492 0.4960 0.7014 0.074 Uiso 1 1 calc R
H31B H 0.5005 0.4805 0.6855 0.074 Uiso 1 1 calc R
H31C H 0.4713 0.4062 0.7041 0.074 Uiso 1 1 calc R
C32 C 0.3663(9) 0.3736(14) 0.6486(9) 0.048(5) Uani 1 1 d .
H32A H 0.3914 0.3594 0.6845 0.071 Uiso 1 1 calc R
H32B H 0.3476 0.3250 0.6324 0.071 Uiso 1 1 calc R
H32C H 0.3437 0.4142 0.6572 0.071 Uiso 1 1 calc R
C33 C 0.3160(7) 0.3796(12) 0.5150(9) 0.038(5) Uani 1 1 d .
H33A H 0.2928 0.4253 0.5084 0.057 Uiso 1 1 calc R
H33B H 0.3067 0.3404 0.5410 0.057 Uiso 1 1 calc R
H33C H 0.3148 0.3535 0.4778 0.057 Uiso 1 1 calc R
C34 C 0.3811(8) 0.4610(12) 0.4486(8) 0.041(5) Uani 1 1 d .
H34A H 0.3654 0.4112 0.4301 0.062 Uiso 1 1 calc R
H34B H 0.4097 0.4739 0.4339 0.062 Uiso 1 1 calc R
H34C H 0.3572 0.5056 0.4396 0.062 Uiso 1 1 calc R
C35 C 0.5469(6) 0.3054(11) 0.6292(8) 0.030(4) Uani 1 1 d .
C36 C 0.5494(6) 0.2668(11) 0.5769(7) 0.022(3) Uani 1 1 d .
C37 C 0.5250(7) 0.1894(11) 0.5695(8) 0.029(4) Uani 1 1 d .
C38 C 0.5043(6) 0.1711(12) 0.6165(8) 0.031(4) Uani 1 1 d .
C39 C 0.5739(8) 0.3845(12) 0.6502(9) 0.039(5) Uani 1 1 d .
H39A H 0.6085 0.3799 0.6492 0.059 Uiso 1 1 calc R
H39B H 0.5725 0.3954 0.6900 0.059 Uiso 1 1 calc R
H39C H 0.5579 0.4289 0.6248 0.059 Uiso 1 1 calc R
C40 C 0.5756(7) 0.3035(13) 0.5354(8) 0.036(4) Uani 1 1 d .
H40A H 0.5608 0.3563 0.5221 0.053 Uiso 1 1 calc R
H40B H 0.5723 0.2675 0.5020 0.053 Uiso 1 1 calc R
H40C H 0.6108 0.3108 0.5553 0.053 Uiso 1 1 calc R
C41 C 0.5256(7) 0.1297(13) 0.5227(8) 0.039(5) Uani 1 1 d .
H41A H 0.5530 0.0914 0.5367 0.058 Uiso 1 1 calc R
H41B H 0.5301 0.1584 0.4886 0.058 Uiso 1 1 calc R
H41C H 0.4941 0.1000 0.5121 0.058 Uiso 1 1 calc R
C42 C 0.4810(8) 0.0901(13) 0.6225(10) 0.049(6) Uani 1 1 d .
H42A H 0.4571 0.0759 0.5857 0.074 Uiso 1 1 calc R
H42B H 0.4638 0.0935 0.6532 0.074 Uiso 1 1 calc R
H42C H 0.5068 0.0485 0.6326 0.074 Uiso 1 1 calc R
C43 C 0.3504(6) 0.4052(11) 0.2228(7) 0.025(4) Uani 1 1 d .
C44 C 0.3771(6) 0.3585(10) 0.1923(8) 0.025(4) Uani 1 1 d .
C45 C 0.3515(7) 0.3514(11) 0.1303(8) 0.029(4) Uani 1 1 d .
C46 C 0.3062(7) 0.3936(10) 0.1172(7) 0.026(4) Uani 1 1 d .
C47 C 0.3724(7) 0.4243(11) 0.2872(7) 0.028(4) Uani 1 1 d .
H47A H 0.3786 0.3736 0.3093 0.042 Uiso 1 1 calc R
H47B H 0.3490 0.4577 0.3012 0.042 Uiso 1 1 calc R
H47C H 0.4036 0.4538 0.2923 0.042 Uiso 1 1 calc R
C48 C 0.4271(7) 0.3260(12) 0.2191(9) 0.036(4) Uani 1 1 d .
H48A H 0.4481 0.3690 0.2411 0.054 Uiso 1 1 calc R
H48B H 0.4416 0.3060 0.1887 0.054 Uiso 1 1 calc R
H48C H 0.4248 0.2814 0.2453 0.054 Uiso 1 1 calc R
C49 C 0.3735(8) 0.3077(15) 0.0869(9) 0.048(6) Uani 1 1 d .
H49A H 0.3468 0.2822 0.0569 0.072 Uiso 1 1 calc R
H49B H 0.3967 0.2659 0.1070 0.072 Uiso 1 1 calc R
H49C H 0.3911 0.3467 0.0687 0.072 Uiso 1 1 calc R
C50 C 0.2744(8) 0.4051(13) 0.0546(8) 0.038(5) Uani 1 1 d .
H50A H 0.2920 0.4397 0.0334 0.057 Uiso 1 1 calc R
H50B H 0.2428 0.4306 0.0549 0.057 Uiso 1 1 calc R
H50C H 0.2679 0.3522 0.0353 0.057 Uiso 1 1 calc R
C51 C 0.1958(7) 0.2680(11) 0.1224(8) 0.032(4) Uani 1 1 d .
C52 C 0.1928(6) 0.2402(11) 0.1772(8) 0.027(4) Uani 1 1 d .
C53 C 0.2156(6) 0.1640(11) 0.1906(7) 0.024(4) Uani 1 1 d .
C54 C 0.2352(7) 0.1313(10) 0.1458(8) 0.029(4) Uani 1 1 d .
C55 C 0.1703(7) 0.3448(12) 0.0962(8) 0.036(4) Uani 1 1 d .
H55A H 0.1394 0.3514 0.1076 0.053 Uiso 1 1 calc R
H55B H 0.1628 0.3417 0.0537 0.053 Uiso 1 1 calc R
H55C H 0.1921 0.3912 0.1101 0.053 Uiso 1 1 calc R
C56 C 0.1660(8) 0.2850(13) 0.2136(9) 0.044(5) Uani 1 1 d .
H56A H 0.1842 0.3347 0.2285 0.066 Uiso 1 1 calc R
H56B H 0.1636 0.2508 0.2463 0.066 Uiso 1 1 calc R
H56C H 0.1327 0.2990 0.1901 0.066 Uiso 1 1 calc R
C57 C 0.2145(7) 0.1140(13) 0.2436(9) 0.041(5) Uani 1 1 d .
H57A H 0.1824 0.0866 0.2368 0.061 Uiso 1 1 calc R
H57B H 0.2193 0.1496 0.2775 0.061 Uiso 1 1 calc R
H57C H 0.2410 0.0735 0.2508 0.061 Uiso 1 1 calc R
C58 C 0.2564(8) 0.0472(12) 0.1476(10) 0.042(5) Uani 1 1 d .
H58A H 0.2832 0.0405 0.1833 0.062 Uiso 1 1 calc R
H58B H 0.2695 0.0391 0.1138 0.062 Uiso 1 1 calc R
H58C H 0.2303 0.0073 0.1469 0.062 Uiso 1 1 calc R

loop_
_atom_site_aniso_label
_atom_site_aniso_U_11
_atom_site_aniso_U_22
_atom_site_aniso_U_33
_atom_site_aniso_U_23
_atom_site_aniso_U_13
_atom_site_aniso_U_12
Sm1 0.0216(4) 0.0224(5) 0.0200(4) -0.0026(3) 0.0030(3) 0.0017(3)
Sm2 0.0219(4) 0.0213(4) 0.0217(4) 0.0011(4) 0.0035(3) -0.0018(4)
P1 0.033(3) 0.027(3) 0.041(3) -0.004(2) 0.007(2) -0.007(2)
P2 0.033(3) 0.046(3) 0.023(2) 0.002(2) 0.0056(19) -0.001(2)
P3 0.032(2) 0.023(2) 0.027(2) -0.0024(19) 0.0072(19) 0.0016(19)
P4 0.033(2) 0.039(3) 0.025(2) -0.006(2) 0.0049(19) -0.003(2)
N1 0.030(8) 0.021(8) 0.025(7) 0.005(6) 0.001(6) 0.012(6)
N2 0.021(7) 0.032(9) 0.042(9) -0.012(7) 0.008(7) -0.005(6)
C1 0.032(9) 0.029(10) 0.007(7) 0.000(6) -0.004(6) 0.016(7)
C2 0.025(9) 0.050(13) 0.026(9) -0.006(9) 0.010(7) 0.005(8)
C3 0.031(10) 0.044(12) 0.028(10) -0.002(9) 0.013(8) -0.008(9)
C4 0.039(11) 0.037(11) 0.037(11) 0.009(9) 0.016(9) -0.001(9)
C5 0.030(9) 0.026(9) 0.030(9) 0.010(8) 0.006(7) 0.011(8)
C6 0.023(8) 0.019(8) 0.026(9) -0.002(7) 0.008(7) -0.004(7)
C7 0.031(9) 0.014(8) 0.017(8) -0.001(6) 0.004(7) 0.000(7)
C8 0.018(8) 0.023(9) 0.017(8) 0.013(7) -0.011(6) -0.005(7)
C9 0.020(8) 0.049(12) 0.021(9) -0.002(8) -0.007(7) -0.011(8)
C10 0.023(9) 0.043(13) 0.044(11) 0.006(9) 0.008(8) 0.009(8)
C11 0.032(10) 0.047(13) 0.031(10) 0.006(9) 0.007(8) -0.006(9)
C12 0.024(9) 0.034(10) 0.026(9) 0.012(8) -0.016(7) -0.001(8)
C13 0.020(8) 0.018(8) 0.035(10) 0.009(8) -0.003(7) 0.012(7)
C14 0.021(8) 0.008(8) 0.030(9) -0.003(7) -0.013(7) -0.003(6)
C15 0.030(9) 0.025(10) 0.038(10) 0.002(8) 0.000(8) -0.011(8)
C16 0.035(10) 0.021(9) 0.054(13) 0.002(9) 0.003(9) 0.003(8)
C17 0.032(9) 0.024(10) 0.034(10) -0.011(8) 0.005(8) -0.002(8)
C18 0.025(9) 0.031(10) 0.024(9) 0.007(7) 0.005(7) 0.002(7)
C19 0.008(7) 0.043(11) 0.032(9) 0.008(8) -0.001(6) 0.002(7)
C20 0.026(8) 0.023(9) 0.015(8) 0.000(7) -0.001(6) -0.006(7)
C21 0.028(9) 0.027(9) 0.014(8) -0.001(7) -0.002(6) -0.015(7)
C22 0.052(12) 0.019(9) 0.037(11) -0.002(8) 0.007(9) 0.000(9)
C23 0.064(14) 0.032(11) 0.046(13) -0.010(10) 0.022(11) -0.009(10)
C24 0.060(14) 0.042(13) 0.032(11) -0.014(10) 0.009(10) -0.023(11)
C25 0.050(12) 0.042(12) 0.018(9) -0.001(8) 0.011(8) -0.010(9)
C26 0.018(8) 0.032(10) 0.030(9) 0.003(8) 0.000(7) -0.004(7)
C27 0.046(11) 0.030(10) 0.018(9) -0.008(8) -0.004(8) 0.010(9)
C28 0.046(11) 0.023(9) 0.026(9) 0.000(7) 0.017(8) 0.014(8)
C29 0.019(8) 0.016(8) 0.024(8) -0.001(7) 0.000(6) 0.011(6)
C30 0.039(10) 0.018(9) 0.029(9) -0.001(7) 0.009(8) 0.006(8)
C31 0.044(12) 0.055(14) 0.040(12) -0.023(11) -0.006(10) 0.011(11)
C32 0.057(14) 0.052(14) 0.039(12) -0.011(10) 0.021(10) 0.008(11)
C33 0.035(10) 0.034(11) 0.047(12) 0.001(9) 0.014(9) 0.006(9)
C34 0.058(13) 0.030(11) 0.032(11) 0.004(9) 0.005(9) 0.007(10)
C35 0.020(8) 0.026(9) 0.036(10) -0.008(8) -0.004(7) 0.007(7)
C36 0.018(8) 0.027(9) 0.020(8) 0.011(7) 0.000(6) -0.003(7)
C37 0.035(10) 0.019(9) 0.030(9) 0.005(8) 0.008(8) 0.000(8)
C38 0.017(8) 0.042(11) 0.031(10) 0.011(8) -0.001(7) 0.005(8)
C39 0.045(12) 0.030(11) 0.040(11) -0.002(9) 0.007(9) -0.016(9)
C40 0.036(10) 0.039(11) 0.030(10) 0.001(9) 0.008(8) 0.005(9)
C41 0.036(10) 0.046(12) 0.031(10) 0.000(9) 0.001(8) 0.015(9)
C42 0.045(12) 0.046(13) 0.050(13) 0.020(11) 0.000(10) -0.003(10)
C43 0.020(8) 0.029(9) 0.026(9) -0.001(7) 0.008(7) -0.011(7)
C44 0.018(8) 0.025(9) 0.033(9) 0.005(7) 0.008(7) -0.002(7)
C45 0.036(10) 0.026(9) 0.028(9) -0.008(8) 0.013(8) -0.008(8)
C46 0.038(10) 0.017(8) 0.025(9) 0.001(7) 0.011(7) -0.003(7)
C47 0.032(9) 0.028(10) 0.024(9) -0.006(7) 0.009(7) -0.013(8)
C48 0.031(10) 0.034(11) 0.045(11) 0.003(9) 0.016(9) -0.002(8)
C49 0.044(12) 0.064(15) 0.045(12) -0.011(11) 0.027(10) -0.012(11)
C50 0.053(12) 0.040(12) 0.022(9) 0.005(8) 0.011(9) -0.001(10)
C51 0.033(10) 0.025(9) 0.032(10) -0.002(8) -0.003(8) -0.008(8)
C52 0.023(8) 0.022(9) 0.037(10) -0.010(8) 0.011(7) -0.012(7)
C53 0.014(7) 0.029(9) 0.021(8) 0.004(7) -0.013(6) -0.006(7)
C54 0.031(9) 0.016(8) 0.029(9) -0.007(7) -0.009(7) 0.000(7)
C55 0.027(9) 0.035(11) 0.038(11) 0.002(9) -0.003(8) -0.001(8)
C56 0.039(11) 0.040(13) 0.049(13) -0.005(10) 0.007(9) 0.009(9)
C57 0.023(9) 0.049(13) 0.046(12) 0.024(10) 0.001(8) 0.004(9)
C58 0.039(11) 0.027(10) 0.054(13) -0.009(9) 0.004(10) 0.006(9)

loop_
_atom_type_symbol
_atom_type_description
_atom_type_scat_dispersion_real
_atom_type_scat_dispersion_imag
_atom_type_scat_source
C C 0.0033 0.0016 'International Tables Vol C Tables 4.2.6.8 and 6.1.1.4'
H H 0.0000 0.0000 'International Tables Vol C Tables 4.2.6.8 and 6.1.1.4'
N N 0.0061 0.0033 'International Tables Vol C Tables 4.2.6.8 and 6.1.1.4'
P P 0.1023 0.0942 'International Tables Vol C Tables 4.2.6.8 and 6.1.1.4'
Sm Sm -0.1638 3.4418 'International Tables Vol C Tables 4.2.6.8 and 6.1.1.4'

loop_
_geom_angle_atom_site_label_1
_geom_angle_atom_site_label_2
_geom_angle_atom_site_label_3
_geom_angle
N1 Sm1 C27 133.1(5)
N1 Sm1 C36 111.8(5)
C27 Sm1 C36 111.7(6)
N1 Sm1 C35 140.6(5)
C27 Sm1 C35 85.6(5)
C36 Sm1 C35 29.8(5)
N1 Sm1 C28 108.8(5)
C27 Sm1 C28 29.8(6)
C36 Sm1 C28 139.3(5)
C35 Sm1 C28 110.4(5)
N1 Sm1 C37 91.5(5)
C27 Sm1 C37 135.4(5)
C36 Sm1 C37 29.9(5)
C35 Sm1 C37 50.2(5)
C28 Sm1 C37 152.0(5)
N1 Sm1 C29 82.9(5)
C27 Sm1 C29 50.3(5)
C36 Sm1 C29 156.2(5)
C35 Sm1 C29 135.8(5)
C28 Sm1 C29 30.6(5)
C37 Sm1 C29 173.6(5)
N1 Sm1 C30 85.3(5)
C27 Sm1 C30 52.7(5)
C36 Sm1 C30 130.7(5)
C35 Sm1 C30 124.1(5)
C28 Sm1 C30 50.1(5)
C37 Sm1 C30 154.6(5)
C29 Sm1 C30 28.3(5)
N1 Sm1 C38 99.8(5)
C27 Sm1 C38 121.4(5)
C36 Sm1 C38 50.1(5)
C35 Sm1 C38 52.8(5)
C28 Sm1 C38 124.8(5)
C37 Sm1 C38 29.3(5)
C29 Sm1 C38 148.9(5)
C30 Sm1 C38 174.0(5)
N1 Sm1 P1 117.6(4)
C27 Sm1 P1 35.6(4)
C36 Sm1 P1 101.5(4)
C35 Sm1 P1 88.7(4)
C28 Sm1 P1 55.6(4)
C37 Sm1 P1 131.3(4)
C29 Sm1 P1 54.7(4)
C30 Sm1 P1 35.5(4)
C38 Sm1 P1 140.6(4)
N1 Sm1 P2 133.8(4)
C27 Sm1 P2 86.4(4)
C36 Sm1 P2 55.2(3)
C35 Sm1 P2 35.4(4)
C28 Sm1 P2 97.3(4)
C37 Sm1 P2 54.9(4)
C29 Sm1 P2 127.8(3)
C30 Sm1 P2 138.9(4)
C38 Sm1 P2 35.3(4)
P1 Sm1 P2 108.56(15)
N1 Sm1 C1 25.6(5)
C27 Sm1 C1 134.9(5)
C36 Sm1 C1 112.5(5)
C35 Sm1 C1 133.0(5)
C28 Sm1 C1 105.2(5)
C37 Sm1 C1 84.6(5)
C29 Sm1 C1 89.0(4)
C30 Sm1 C1 102.1(5)
C38 Sm1 C1 81.8(5)
P1 Sm1 C1 137.5(3)
P2 Sm1 C1 111.6(3)
N2 Sm2 C53 91.4(5)
N2 Sm2 C51 139.7(5)
C53 Sm2 C51 49.9(5)
N2 Sm2 C52 110.9(5)
C53 Sm2 C52 29.4(5)
C51 Sm2 C52 29.5(5)
N2 Sm2 C43 84.3(5)
C53 Sm2 C43 153.9(5)
C51 Sm2 C43 124.6(5)
C52 Sm2 C43 130.7(5)
N2 Sm2 C44 84.3(5)
C53 Sm2 C44 174.4(5)
C51 Sm2 C44 135.0(5)
C52 Sm2 C44 156.1(5)
C43 Sm2 C44 29.3(5)
N2 Sm2 C46 134.1(5)
C53 Sm2 C46 134.4(5)
C51 Sm2 C46 84.9(5)
C52 Sm2 C46 110.6(5)
C43 Sm2 C46 53.4(5)
C44 Sm2 C46 50.2(5)
N2 Sm2 C54 99.7(5)
C53 Sm2 C54 29.9(5)
C51 Sm2 C54 53.6(5)
C52 Sm2 C54 50.6(5)
C43 Sm2 C54 175.0(5)
C44 Sm2 C54 147.6(5)
C46 Sm2 C54 121.7(5)
N2 Sm2 C45 111.4(5)
C53 Sm2 C45 151.2(5)
C51 Sm2 C45 108.8(6)
C52 Sm2 C45 137.4(5)
C43 Sm2 C45 50.8(5)
C44 Sm2 C45 30.5(5)
C46 Sm2 C45 29.2(5)
C54 Sm2 C45 124.5(5)
N2 Sm2 P3 116.3(4)
C53 Sm2 P3 130.0(4)
C51 Sm2 P3 88.5(4)
C52 Sm2 P3 100.7(4)
C43 Sm2 P3 36.1(4)
C44 Sm2 P3 55.5(4)
C46 Sm2 P3 36.1(4)
C54 Sm2 P3 141.4(4)
C45 Sm2 P3 55.7(4)
N2 Sm2 P4 134.0(4)
C53 Sm2 P4 54.9(3)
C51 Sm2 P4 36.2(4)
C52 Sm2 P4 55.4(4)
C43 Sm2 P4 139.9(4)
C44 Sm2 P4 126.5(4)
C46 Sm2 P4 86.6(4)
C54 Sm2 P4 35.4(4)
C45 Sm2 P4 96.3(4)
P3 Sm2 P4 109.61(14)
C27 P1 C30 90.3(9)
C27 P1 Sm1 67.2(6)
C30 P1 Sm1 69.7(6)
C35 P2 C38 91.0(9)
C35 P2 Sm1 67.1(5)
C38 P2 Sm1 69.2(6)
C43 P3 C46 90.6(8)
C43 P3 Sm2 68.5(6)
C46 P3 Sm2 69.0(6)
C54 P4 C51 91.1(9)
C54 P4 Sm2 68.6(5)
C51 P4 Sm2 67.2(6)
C1 N1 C13 116.1(14)
C1 N1 Sm1 107.7(10)
C13 N1 Sm1 112.2(11)
C26 N2 C14 116.8(15)
C26 N2 Sm2 111.3(11)
C14 N2 Sm2 110.2(10)
N1 C1 C6 125.8(15)
N1 C1 C2 118.2(15)
C6 C1 C2 115.8(16)
N1 C1 Sm1 46.7(8)
C6 C1 Sm1 142.5(12)
C2 C1 Sm1 81.3(10)
C3 C2 C1 122.0(18)
C3 C2 H2 119.0
C1 C2 H2 119.0
C2 C3 C4 122.4(17)
C2 C3 H3 118.8
C4 C3 H3 118.8
C5 C4 C3 115.1(17)
C5 C4 H4 122.4
C3 C4 H4 122.4
C6 C5 C4 123.7(18)
C6 C5 H5 118.1
C4 C5 H5 118.1
C5 C6 C1 120.9(16)
C5 C6 C7 121.9(15)
C1 C6 C7 116.5(14)
C8 C7 C6 110.6(13)
C8 C7 C20 113.2(13)
C6 C7 C20 112.2(13)
C8 C7 H7 106.8
C6 C7 H7 106.8
C20 C7 H7 106.8
C13 C8 C9 118.4(16)
C13 C8 C7 119.9(16)
C9 C8 C7 121.6(16)
C10 C9 C8 121.6(19)
C10 C9 H9 119.2
C8 C9 H9 119.2
C9 C10 C11 119.3(19)
C9 C10 H10 120.3
C11 C10 H10 120.3
C12 C11 C10 121.7(19)
C12 C11 H11 119.1
C10 C11 H11 119.1
C11 C12 C13 118.2(19)
C11 C12 H12 120.9
C13 C12 H12 120.9
C8 C13 N1 123.2(16)
C8 C13 C12 120.6(17)
N1 C13 C12 115.8(16)
C19 C14 N2 125.0(16)
C19 C14 C15 119.7(17)
N2 C14 C15 115.2(16)
C16 C15 C14 120.1(17)
C16 C15 H15 119.9
C14 C15 H15 119.9
C17 C16 C15 118.9(18)
C17 C16 H16 120.6
C15 C16 H16 120.6
C16 C17 C18 120.4(18)
C16 C17 H17 119.8
C18 C17 H17 119.8
C17 C18 C19 121.3(17)
C17 C18 H18 119.4
C19 C18 H18 119.4
C14 C19 C18 119.6(17)
C14 C19 C20 119.4(15)
C18 C19 C20 121.0(16)
C21 C20 C19 111.1(14)
C21 C20 C7 109.5(13)
C19 C20 C7 110.9(13)
C21 C20 H20 108.4
C19 C20 H20 108.4
C7 C20 H20 108.4
C22 C21 C26 119.5(17)
C22 C21 C20 121.1(16)
C26 C21 C20 118.8(16)
C21 C22 C23 122.5(19)
C21 C22 H22 118.7
C23 C22 H22 118.7
C24 C23 C22 118(2)
C24 C23 H23 121.1
C22 C23 H23 121.1
C23 C24 C25 121(2)
C23 C24 H24 119.4
C25 C24 H24 119.4
C26 C25 C24 121.7(19)
C26 C25 H25 119.2
C24 C25 H25 119.2
N2 C26 C25 119.3(17)
N2 C26 C21 123.5(17)
C25 C26 C21 117.1(17)
C28 C27 C31 118.7(18)
C28 C27 P1 114.2(13)
C31 C27 P1 126.5(16)
C28 C27 Sm1 76.6(10)
C31 C27 Sm1 122.1(12)
P1 C27 Sm1 77.2(6)
C27 C28 C29 109.2(15)
C27 C28 C32 126.6(17)
C29 C28 C32 124.2(18)
C27 C28 Sm1 73.7(10)
C29 C28 Sm1 75.4(9)
C32 C28 Sm1 119.2(12)
C30 C29 C28 112.7(15)
C30 C29 C33 124.9(16)
C28 C29 C33 122.2(16)
C30 C29 Sm1 76.8(9)
C28 C29 Sm1 74.1(9)
C33 C29 Sm1 120.9(11)
C29 C30 C34 121.4(17)
C29 C30 P1 113.5(13)
C34 C30 P1 125.1(15)
C29 C30 Sm1 74.8(9)
C34 C30 Sm1 119.7(12)
P1 C30 Sm1 74.7(6)
C27 C31 H31A 109.5
C27 C31 H31B 109.5
H31A C31 H31B 109.5
C27 C31 H31C 109.5
H31A C31 H31C 109.5
H31B C31 H31C 109.5
C28 C32 H32A 109.5
C28 C32 H32B 109.5
H32A C32 H32B 109.5
C28 C32 H32C 109.5
H32A C32 H32C 109.5
H32B C32 H32C 109.5
C29 C33 H33A 109.5
C29 C33 H33B 109.5
H33A C33 H33B 109.5
C29 C33 H33C 109.5
H33A C33 H33C 109.5
H33B C33 H33C 109.5
C30 C34 H34A 109.5
C30 C34 H34B 109.5
H34A C34 H34B 109.5
C30 C34 H34C 109.5
H34A C34 H34C 109.5
H34B C34 H34C 109.5
C36 C35 C39 122.5(17)
C36 C35 P2 112.9(13)
C39 C35 P2 124.3(14)
C36 C35 Sm1 74.9(9)
C39 C35 Sm1 120.7(12)
P2 C35 Sm1 77.5(6)
C35 C36 C37 111.8(15)
C35 C36 C40 122.9(16)
C37 C36 C40 125.2(16)
C35 C36 Sm1 75.4(9)
C37 C36 Sm1 76.6(9)
C40 C36 Sm1 116.4(11)
C38 C37 C36 111.9(16)
C38 C37 C41 122.5(17)
C36 C37 C41 125.3(17)
C38 C37 Sm1 76.6(10)
C36 C37 Sm1 73.5(9)
C41 C37 Sm1 122.9(12)
C37 C38 C42 122.7(18)
C37 C38 P2 112.3(14)
C42 C38 P2 124.7(15)
C37 C38 Sm1 74.1(10)
C42 C38 Sm1 123.8(12)
P2 C38 Sm1 75.4(7)
C35 C39 H39A 109.5
C35 C39 H39B 109.5
H39A C39 H39B 109.5
C35 C39 H39C 109.5
H39A C39 H39C 109.5
H39B C39 H39C 109.5
C36 C40 H40A 109.5
C36 C40 H40B 109.5
H40A C40 H40B 109.5
C36 C40 H40C 109.5
H40A C40 H40C 109.5
H40B C40 H40C 109.5
C37 C41 H41A 109.5
C37 C41 H41B 109.5
H41A C41 H41B 109.5
C37 C41 H41C 109.5
H41A C41 H41C 109.5
H41B C41 H41C 109.5
C38 C42 H42A 109.5
C38 C42 H42B 109.5
H42A C42 H42B 109.5
C38 C42 H42C 109.5
H42A C42 H42C 109.5
H42B C42 H42C 109.5
C44 C43 C47 120.6(15)
C44 C43 P3 112.6(12)
C47 C43 P3 126.7(13)
C44 C43 Sm2 75.5(10)
C47 C43 Sm2 120.3(11)
P3 C43 Sm2 75.4(5)
C43 C44 C45 112.6(15)
C43 C44 C48 123.2(16)
C45 C44 C48 124.1(16)
C43 C44 Sm2 75.2(9)
C45 C44 Sm2 75.5(9)
C48 C44 Sm2 120.8(12)
C46 C45 C44 110.7(15)
C46 C45 C49 125.9(17)
C44 C45 C49 123.3(17)
C46 C45 Sm2 75.1(10)
C44 C45 Sm2 74.0(9)
C49 C45 Sm2 120.5(13)
C45 C46 C50 122.1(16)
C45 C46 P3 113.5(13)
C50 C46 P3 123.9(14)
C45 C46 Sm2 75.7(10)
C50 C46 Sm2 123.8(12)
P3 C46 Sm2 74.9(6)
C43 C47 H47A 109.5
C43 C47 H47B 109.5
H47A C47 H47B 109.5
C43 C47 H47C 109.5
H47A C47 H47C 109.5
H47B C47 H47C 109.5
C44 C48 H48A 109.5
C44 C48 H48B 109.5
H48A C48 H48B 109.5
C44 C48 H48C 109.5
H48A C48 H48C 109.5
H48B C48 H48C 109.5
C45 C49 H49A 109.5
C45 C49 H49B 109.5
H49A C49 H49B 109.5
C45 C49 H49C 109.5
H49A C49 H49C 109.5
H49B C49 H49C 109.5
C46 C50 H50A 109.5
C46 C50 H50B 109.5
H50A C50 H50B 109.5
C46 C50 H50C 109.5
H50A C50 H50C 109.5
H50B C50 H50C 109.5
C52 C51 C55 121.3(18)
C52 C51 P4 112.5(14)
C55 C51 P4 125.7(14)
C52 C51 Sm2 75.7(10)
C55 C51 Sm2 121.9(11)
P4 C51 Sm2 76.6(7)
C53 C52 C51 111.5(16)
C53 C52 C56 125.3(17)
C51 C52 C56 123.1(17)
C53 C52 Sm2 74.8(9)
C51 C52 Sm2 74.8(10)
C56 C52 Sm2 120.7(12)
C52 C53 C54 114.0(15)
C52 C53 C57 124.6(17)
C54 C53 C57 121.0(16)
C52 C53 Sm2 75.8(9)
C54 C53 Sm2 76.5(10)
C57 C53 Sm2 122.3(10)
C53 C54 C58 123.6(17)
C53 C54 P4 110.9(12)
C58 C54 P4 125.2(15)
C53 C54 Sm2 73.6(9)
C58 C54 Sm2 123.0(12)
P4 C54 Sm2 75.9(6)
C51 C55 H55A 109.5
C51 C55 H55B 109.5
H55A C55 H55B 109.5
C51 C55 H55C 109.5
H55A C55 H55C 109.5
H55B C55 H55C 109.5
C52 C56 H56A 109.5
C52 C56 H56B 109.5
H56A C56 H56B 109.5
C52 C56 H56C 109.5
H56A C56 H56C 109.5
H56B C56 H56C 109.5
C53 C57 H57A 109.5
C53 C57 H57B 109.5
H57A C57 H57B 109.5
C53 C57 H57C 109.5
H57A C57 H57C 109.5
H57B C57 H57C 109.5
C54 C58 H58A 109.5
C54 C58 H58B 109.5
H58A C58 H58B 109.5
C54 C58 H58C 109.5
H58A C58 H58C 109.5
H58B C58 H58C 109.5

loop_
_geom_bond_atom_site_label_1
_geom_bond_atom_site_label_2
_geom_bond_distance
Sm1 N1 2.309(14)
Sm1 C27 2.753(18)
Sm1 C36 2.764(16)
Sm1 C35 2.770(16)
Sm1 C28 2.790(16)
Sm1 C37 2.805(18)
Sm1 C29 2.808(15)
Sm1 C30 2.833(17)
Sm1 C38 2.838(18)
Sm1 P1 2.913(5)
Sm1 P2 2.937(5)
Sm1 C1 3.024(18)
Sm2 N2 2.302(16)
Sm2 C53 2.762(16)
Sm2 C51 2.763(17)
Sm2 C52 2.775(16)
Sm2 C43 2.777(16)
Sm2 C44 2.780(16)
Sm2 C46 2.793(17)
Sm2 C54 2.799(16)
Sm2 C45 2.800(18)
Sm2 P3 2.889(5)
Sm2 P4 2.916(5)
P1 C27 1.74(2)
P1 C30 1.755(19)
P2 C35 1.74(2)
P2 C38 1.76(2)
P3 C43 1.760(17)
P3 C46 1.764(17)
P4 C54 1.743(19)
P4 C51 1.77(2)
N1 C1 1.37(2)
N1 C13 1.40(2)
N2 C26 1.37(2)
N2 C14 1.41(2)
C1 C6 1.41(2)
C1 C2 1.45(2)
C2 C3 1.36(3)
C2 H2 0.9500
C3 C4 1.42(3)
C3 H3 0.9500
C4 C5 1.41(3)
C4 H4 0.9500
C5 C6 1.39(2)
C5 H5 0.9500
C6 C7 1.52(2)
C7 C8 1.50(2)
C7 C20 1.59(2)
C7 H7 1.0000
C8 C13 1.39(2)
C8 C9 1.41(3)
C9 C10 1.37(3)
C9 H9 0.9500
C10 C11 1.39(3)
C10 H10 0.9500
C11 C12 1.38(3)
C11 H11 0.9500
C12 C13 1.43(2)
C12 H12 0.9500
C14 C19 1.36(2)
C14 C15 1.41(2)
C15 C16 1.40(3)
C15 H15 0.9500
C16 C17 1.37(3)
C16 H16 0.9500
C17 C18 1.38(2)
C17 H17 0.9500
C18 C19 1.38(2)
C18 H18 0.9500
C19 C20 1.52(2)
C20 C21 1.51(2)
C20 H20 1.0000
C21 C22 1.36(3)
C21 C26 1.43(2)
C22 C23 1.42(3)
C22 H22 0.9500
C23 C24 1.34(3)
C23 H23 0.9500
C24 C25 1.40(3)
C24 H24 0.9500
C25 C26 1.39(3)
C25 H25 0.9500
C27 C28 1.42(3)
C27 C31 1.56(2)
C28 C29 1.48(2)
C28 C32 1.49(3)
C29 C30 1.38(2)
C29 C33 1.53(2)
C30 C34 1.50(2)
C31 H31A 0.9800
C31 H31B 0.9800
C31 H31C 0.9800
C32 H32A 0.9800
C32 H32B 0.9800
C32 H32C 0.9800
C33 H33A 0.9800
C33 H33B 0.9800
C33 H33C 0.9800
C34 H34A 0.9800
C34 H34B 0.9800
C34 H34C 0.9800
C35 C36 1.42(2)
C35 C39 1.52(2)
C36 C37 1.44(2)
C36 C40 1.51(2)
C37 C38 1.43(2)
C37 C41 1.49(3)
C38 C42 1.51(3)
C39 H39A 0.9800
C39 H39B 0.9800
C39 H39C 0.9800
C40 H40A 0.9800
C40 H40B 0.9800
C40 H40C 0.9800
C41 H41A 0.9800
C41 H41B 0.9800
C41 H41C 0.9800
C42 H42A 0.9800
C42 H42B 0.9800
C42 H42C 0.9800
C43 C44 1.41(2)
C43 C47 1.53(2)
C44 C45 1.47(2)
C44 C48 1.47(2)
C45 C46 1.41(3)
C45 C49 1.52(3)
C46 C50 1.53(2)
C47 H47A 0.9800
C47 H47B 0.9800
C47 H47C 0.9800
C48 H48A 0.9800
C48 H48B 0.9800
C48 H48C 0.9800
C49 H49A 0.9800
C49 H49B 0.9800
C49 H49C 0.9800
C50 H50A 0.9800
C50 H50B 0.9800
C50 H50C 0.9800
C51 C52 1.41(3)
C51 C55 1.51(3)
C52 C53 1.41(2)
C52 C56 1.49(3)
C53 C54 1.43(3)
C53 C57 1.52(2)
C54 C58 1.50(2)
C55 H55A 0.9800
C55 H55B 0.9800
C55 H55C 0.9800
C56 H56A 0.9800
C56 H56B 0.9800
C56 H56C 0.9800
C57 H57A 0.9800
C57 H57B 0.9800
C57 H57C 0.9800
C58 H58A 0.9800
C58 H58B 0.9800
C58 H58C 0.9800
